data_1508821
loop_
_publ_author_name
'Sonoda, Yoriko'
'Shimoi, Yukihiro'
'Goto, Midori'
'Tohnai, Norimitsu'
'Kanesato, Masatoshi'

_publ_section_title
;
 Fluorescence Properties of (E,E,E)-1,6-Di(n-naphthyl)-1,3,5-hexatriene (n
 = 1, 2): Effects of Internal Rotation.
;
_journal_issue 3
_journal_name_full 'The journal of physical chemistry. A'
_journal_page_first 566
_journal_page_last 578
_journal_paper_doi 10.1021/jp306103a
_journal_volume 117
_journal_year 2013
_chemical_formula_moiety 'C26 H20'
_chemical_formula_sum 'C26 H20'
_chemical_formula_weight 332.42
_chemical_name_systematic
; 
 ? 
;
_space_group_IT_number 1
_symmetry_cell_setting triclinic
_symmetry_space_group_name_Hall 'P 1'
_symmetry_space_group_name_H-M 'P 1'
_atom_sites_solution_hydrogens geom
_atom_sites_solution_primary direct
_atom_sites_solution_secondary difmap
_audit_creation_method SHELXL-97
_cell_angle_alpha 92.119(12)
_cell_angle_beta 96.424(13)
_cell_angle_gamma 90.191(11)
_cell_formula_units_Z 2
_cell_length_a 6.950(5)
_cell_length_b 7.400(5)
_cell_length_c 17.571(12)
_cell_measurement_reflns_used 857
_cell_measurement_temperature 183(2)
_cell_measurement_theta_max 24.622
_cell_measurement_theta_min 2.334
_cell_volume 897.4(11)
_computing_cell_refinement 'Bruker SMART'
_computing_data_collection 'Bruker SMART'
_computing_data_reduction 'Bruker SAINT'
_computing_molecular_graphics 'Bruker SHELXTL'
_computing_publication_material 'Bruker SHELXTL'
_computing_structure_refinement 'SHELXL-97 (Sheldrick, 1997)'
_computing_structure_solution 'SHELXS-97 (Sheldrick, 1990)'
_diffrn_ambient_temperature 183(2)
_diffrn_measured_fraction_theta_full 0.970
_diffrn_measured_fraction_theta_max 0.970
_diffrn_measurement_device_type 'CCD area detector'
_diffrn_measurement_method 'phi and omega scans'
_diffrn_radiation_monochromator graphite
_diffrn_radiation_source 'fine-focus sealed tube'
_diffrn_radiation_type MoK\a
_diffrn_radiation_wavelength 0.71069
_diffrn_reflns_av_R_equivalents 0.0381
_diffrn_reflns_av_sigmaI/netI 0.1291
_diffrn_reflns_limit_h_max 8
_diffrn_reflns_limit_h_min -8
_diffrn_reflns_limit_k_max 8
_diffrn_reflns_limit_k_min -8
_diffrn_reflns_limit_l_max 15
_diffrn_reflns_limit_l_min -20
_diffrn_reflns_number 4326
_diffrn_reflns_theta_full 24.99
_diffrn_reflns_theta_max 24.99
_diffrn_reflns_theta_min 2.33
_exptl_absorpt_coefficient_mu 0.069
_exptl_absorpt_correction_T_max 0.9965
_exptl_absorpt_correction_T_min 0.9795
_exptl_absorpt_correction_type multi-scan
_exptl_absorpt_process_details sadabs
_exptl_crystal_colour 'pale yellow'
_exptl_crystal_density_diffrn 1.230
_exptl_crystal_density_method 'not measured'
_exptl_crystal_description rectangular
_exptl_crystal_F_000 352
_exptl_crystal_size_max 0.25
_exptl_crystal_size_mid 0.15
_exptl_crystal_size_min 0.05
_refine_diff_density_max 0.319
_refine_diff_density_min -0.362
_refine_diff_density_rms 0.081
_refine_ls_extinction_method none
_refine_ls_goodness_of_fit_ref 1.019
_refine_ls_hydrogen_treatment constr
_refine_ls_matrix_type full
_refine_ls_number_parameters 469
_refine_ls_number_reflns 3596
_refine_ls_number_restraints 3
_refine_ls_restrained_S_all 1.018
_refine_ls_R_factor_all 0.1226
_refine_ls_R_factor_gt 0.0828
_refine_ls_shift/su_max 0.002
_refine_ls_shift/su_mean 0.001
_refine_ls_structure_factor_coef Fsqd
_refine_ls_weighting_details 'calc w=1/[\s^2^(Fo^2^)+(0.1189P)^2^+0.0100P] where P=(Fo^2^+2Fc^2^)/3'
_refine_ls_weighting_scheme calc
_refine_ls_wR_factor_gt 0.1965
_refine_ls_wR_factor_ref 0.2195
_reflns_number_gt 2520
_reflns_number_total 3596
_reflns_threshold_expression >2sigma(I)
_cod_data_source_file jp306103a_si_002.cif
_cod_data_source_block sonon1k
_cod_depositor_comments
;
The following automatic conversions were performed:

'_symmetry_cell_setting' value 'Triclinic' changed to 'triclinic'
according to /home/saulius/struct/CIF-dictionaries/cif_core.dic
dictionary named 'cif_core.dic' version 2.4.2 from 2011-04-26.

Automatic conversion script
Id: cif_fix_values 1891 2012-01-12 08:04:46Z andrius 
;
_cod_original_cell_volume 897.3(10)
_cod_database_code 1508821

loop_
_symmetry_equiv_pos_as_xyz
'x, y, z'

loop_
_atom_site_label
_atom_site_type_symbol
_atom_site_fract_x
_atom_site_fract_y
_atom_site_fract_z
_atom_site_U_iso_or_equiv
_atom_site_adp_type
_atom_site_occupancy
_atom_site_symmetry_multiplicity
_atom_site_calc_flag
_atom_site_refinement_flags
C1A C 0.4268(9) 0.3165(9) 0.5935(4) 0.0327(17) Uani 1 1 d .
H1A H 0.3403 0.4056 0.5725 0.039 Uiso 1 1 calc R
C2A C 0.3994(10) 0.2564(9) 0.6613(4) 0.0346(17) Uani 1 1 d .
H2A H 0.4886 0.1706 0.6833 0.042 Uiso 1 1 calc R
C3A C 0.2457(9) 0.3112(9) 0.7038(4) 0.0340(17) Uani 1 1 d .
H3A H 0.1668 0.4075 0.6844 0.041 Uiso 1 1 calc R
C4A C 0.2022(11) 0.2394(10) 0.7686(5) 0.0384(17) Uani 1 1 d .
H4A H 0.2851 0.1467 0.7887 0.046 Uiso 1 1 calc R
C5A C 0.0444(9) 0.2870(9) 0.8106(4) 0.0331(16) Uani 1 1 d .
H5A H -0.0422 0.3777 0.7913 0.040 Uiso 1 1 calc R
C6A C 0.0122(9) 0.2104(9) 0.8760(4) 0.0328(17) Uani 1 1 d .
H6A H 0.1001 0.1192 0.8939 0.039 Uiso 1 1 calc R
C7A C 0.5827(9) 0.2549(8) 0.5476(4) 0.0312(17) Uani 1 1 d .
C8A C 0.5475(8) 0.2293(8) 0.4661(4) 0.0297(16) Uani 1 1 d .
C9A C 0.3715(11) 0.2690(10) 0.4228(5) 0.042(2) Uani 1 1 d .
H9A H 0.2697 0.3185 0.4487 0.051 Uiso 1 1 calc R
C10A C 0.3401(13) 0.2398(11) 0.3455(5) 0.054(2) Uani 1 1 d .
H10A H 0.2195 0.2719 0.3187 0.065 Uiso 1 1 calc R
C11A C 0.4832(14) 0.1634(13) 0.3054(5) 0.065(3) Uani 1 1 d .
H11A H 0.4611 0.1412 0.2515 0.078 Uiso 1 1 calc R
C12A C 0.6554(12) 0.1213(10) 0.3450(5) 0.051(2) Uani 1 1 d .
H12A H 0.7536 0.0683 0.3182 0.061 Uiso 1 1 calc R
C13A C 0.6927(10) 0.1541(8) 0.4254(4) 0.0359(17) Uani 1 1 d .
C14A C 0.8790(11) 0.1147(9) 0.4648(5) 0.045(2) Uani 1 1 d .
H14A H 0.9786 0.0676 0.4370 0.054 Uiso 1 1 calc R
C15A C 0.9120(10) 0.1441(9) 0.5403(5) 0.047(2) Uani 1 1 d .
H15A H 1.0364 0.1198 0.5660 0.056 Uiso 1 1 calc R
C16A C 0.7649(9) 0.2109(8) 0.5827(5) 0.0333(16) Uani 1 1 d .
H16A H 0.7912 0.2263 0.6368 0.040 Uiso 1 1 calc R
C17A C -0.1442(9) 0.2531(8) 0.9223(4) 0.0300(16) Uani 1 1 d .
C18A C -0.1188(10) 0.2350(8) 1.0036(4) 0.0321(17) Uani 1 1 d .
C19A C 0.0571(11) 0.1774(9) 1.0427(4) 0.0399(18) Uani 1 1 d .
H19A H 0.1617 0.1430 1.0149 0.048 Uiso 1 1 calc R
C20A C 0.0762(11) 0.1716(11) 1.1207(5) 0.051(2) Uani 1 1 d .
H20A H 0.1934 0.1273 1.1461 0.062 Uiso 1 1 calc R
C21A C -0.0684(13) 0.2274(11) 1.1642(5) 0.056(2) Uani 1 1 d .
H21A H -0.0470 0.2252 1.2185 0.067 Uiso 1 1 calc R
C22A C -0.2391(13) 0.2849(11) 1.1300(5) 0.052(2) Uani 1 1 d .
H22A H -0.3387 0.3221 1.1599 0.062 Uiso 1 1 calc R
C23A C -0.2696(10) 0.2896(9) 1.0471(4) 0.0330(16) Uani 1 1 d .
C24A C -0.4454(10) 0.3516(9) 1.0086(5) 0.0388(19) Uani 1 1 d .
H24 H -0.5485 0.3857 1.0372 0.047 Uiso 1 1 calc R
C25A C -0.4678(9) 0.3628(9) 0.9319(5) 0.0406(19) Uani 1 1 d .
H25A H -0.5874 0.4036 0.9071 0.049 Uiso 1 1 calc R
C26A C -0.3201(10) 0.3160(9) 0.8884(5) 0.0375(17) Uani 1 1 d .
H26A H -0.3395 0.3271 0.8344 0.045 Uiso 1 1 calc R
C1B C 0.9042(9) 0.6804(9) 0.6203(4) 0.0341(17) Uani 1 1 d .
H1B H 0.8161 0.5844 0.6044 0.041 Uiso 1 1 calc R
C2B C 0.8761(9) 0.7732(9) 0.6855(4) 0.0340(17) Uani 1 1 d .
H2B H 0.9641 0.8679 0.7035 0.041 Uiso 1 1 calc R
C3B C 0.7168(11) 0.7343(10) 0.7292(4) 0.0360(16) Uani 1 1 d .
H3B H 0.6324 0.6368 0.7114 0.043 Uiso 1 1 calc R
C4B C 0.6808(10) 0.8252(10) 0.7923(4) 0.0393(18) Uani 1 1 d .
H4B H 0.7627 0.9245 0.8101 0.047 Uiso 1 1 calc R
C5B C 0.5192(10) 0.7798(9) 0.8364(4) 0.0327(16) Uani 1 1 d .
H5B H 0.4263 0.6926 0.8148 0.039 Uiso 1 1 calc R
C6B C 0.4979(9) 0.8534(9) 0.9035(4) 0.0310(16) Uani 1 1 d .
H6B H 0.5834 0.9489 0.9228 0.037 Uiso 1 1 calc R
C7B C 1.0606(9) 0.7138(8) 0.5709(4) 0.0329(17) Uani 1 1 d .
C8B C 1.0261(9) 0.6826(8) 0.4906(4) 0.0277(15) Uani 1 1 d .
C9B C 0.8460(11) 0.6136(9) 0.4523(4) 0.0403(18) Uani 1 1 d .
H9B H 0.7449 0.5837 0.4819 0.048 Uiso 1 1 calc R
C10B C 0.8164(12) 0.5900(10) 0.3749(5) 0.049(2) Uani 1 1 d .
H10B H 0.6972 0.5402 0.3514 0.058 Uiso 1 1 calc R
C11B C 0.9612(13) 0.6388(11) 0.3289(5) 0.055(2) Uani 1 1 d .
H11B H 0.9379 0.6277 0.2747 0.066 Uiso 1 1 calc R
C12B C 1.1349(12) 0.7021(12) 0.3637(5) 0.055(2) Uani 1 1 d .
H12B H 1.2346 0.7301 0.3331 0.066 Uiso 1 1 calc R
C13B C 1.1697(10) 0.7270(9) 0.4437(5) 0.0399(19) Uani 1 1 d .
C14B C 1.3506(11) 0.7923(9) 0.4784(5) 0.043(2) Uani 1 1 d .
H14B H 1.4503 0.8174 0.4474 0.052 Uiso 1 1 calc R
C15B C 1.3840(11) 0.8200(9) 0.5558(5) 0.045(2) Uani 1 1 d .
H15B H 1.5064 0.8652 0.5781 0.054 Uiso 1 1 calc R
C16B C 1.2375(10) 0.7820(9) 0.6041(5) 0.0379(18) Uani 1 1 d .
H16B H 1.2609 0.8030 0.6581 0.046 Uiso 1 1 calc R
C17B C 0.3475(9) 0.7962(8) 0.9512(4) 0.0271(16) Uani 1 1 d .
C18B C 0.3911(9) 0.7854(7) 1.0320(4) 0.0262(15) Uani 1 1 d .
C19B C 0.5773(10) 0.8288(9) 1.0734(4) 0.0346(17) Uani 1 1 d .
H19B H 0.6768 0.8739 1.0461 0.042 Uiso 1 1 calc R
C20B C 0.6143(10) 0.8081(10) 1.1477(5) 0.0416(19) Uani 1 1 d .
H20B H 0.7383 0.8396 1.1732 0.050 Uiso 1 1 calc R
C21B C 0.4683(13) 0.7384(12) 1.1902(5) 0.057(2) Uani 1 1 d .
H21B H 0.4956 0.7234 1.2438 0.069 Uiso 1 1 calc R
C22B C 0.2942(11) 0.6945(10) 1.1547(5) 0.044(2) Uani 1 1 d .
H22B H 0.1990 0.6473 1.1835 0.053 Uiso 1 1 calc R
C23B C 0.2470(10) 0.7163(8) 1.0750(4) 0.0343(17) Uani 1 1 d .
C24B C 0.0598(9) 0.6694(9) 1.0374(5) 0.0383(19) Uani 1 1 d .
H24B H -0.0385 0.6261 1.0657 0.046 Uiso 1 1 calc R
C25B C 0.0248(10) 0.6875(10) 0.9610(5) 0.045(2) Uani 1 1 d .
H25B H -0.1000 0.6565 0.9362 0.054 Uiso 1 1 calc R
C26B C 0.1652(11) 0.7504(9) 0.9167(4) 0.0389(18) Uani 1 1 d .
H26B H 0.1347 0.7612 0.8630 0.047 Uiso 1 1 calc R

loop_
_atom_site_aniso_label
_atom_site_aniso_U_11
_atom_site_aniso_U_22
_atom_site_aniso_U_33
_atom_site_aniso_U_23
_atom_site_aniso_U_13
_atom_site_aniso_U_12
C1A 0.022(4) 0.029(3) 0.046(5) -0.003(3) 0.001(3) 0.003(3)
C2A 0.026(4) 0.033(4) 0.044(5) -0.001(3) 0.006(3) 0.000(3)
C3A 0.020(4) 0.040(4) 0.040(5) -0.004(3) -0.005(3) 0.006(3)
C4A 0.033(4) 0.037(4) 0.046(5) 0.002(3) 0.005(3) 0.003(3)
C5A 0.025(4) 0.035(4) 0.037(4) -0.001(3) -0.007(3) 0.000(3)
C6A 0.026(4) 0.031(4) 0.039(5) -0.007(3) -0.003(3) 0.003(3)
C7A 0.024(4) 0.024(3) 0.046(5) 0.005(3) 0.008(3) -0.012(3)
C8A 0.011(3) 0.025(3) 0.052(5) 0.004(3) -0.001(3) -0.003(2)
C9A 0.021(4) 0.034(4) 0.071(6) 0.007(4) 0.001(4) 0.008(3)
C10A 0.060(6) 0.047(5) 0.051(6) -0.004(4) -0.012(5) 0.009(4)
C11A 0.071(7) 0.072(6) 0.051(6) -0.005(4) 0.007(5) -0.004(5)
C12A 0.042(5) 0.051(5) 0.061(6) -0.004(4) 0.021(4) -0.003(4)
C13A 0.046(5) 0.017(3) 0.048(5) 0.006(3) 0.014(4) 0.000(3)
C14A 0.030(4) 0.025(4) 0.081(7) -0.001(4) 0.013(4) 0.006(3)
C15A 0.022(4) 0.033(4) 0.086(7) 0.009(4) 0.007(4) 0.006(3)
C16A 0.021(4) 0.020(3) 0.058(5) 0.007(3) -0.001(3) 0.000(3)
C17A 0.020(4) 0.029(3) 0.040(4) -0.002(3) -0.004(3) 0.000(3)
C18A 0.030(4) 0.015(3) 0.050(5) -0.004(3) -0.001(3) -0.001(3)
C19A 0.035(4) 0.036(4) 0.047(5) 0.003(3) -0.003(4) -0.013(3)
C20A 0.035(5) 0.059(5) 0.059(6) -0.005(4) 0.001(4) -0.013(4)
C21A 0.071(7) 0.051(5) 0.042(5) -0.010(4) -0.001(5) -0.013(4)
C22A 0.053(6) 0.047(5) 0.059(6) 0.000(4) 0.024(5) -0.019(4)
C23A 0.025(4) 0.028(3) 0.047(5) -0.007(3) 0.013(3) -0.012(3)
C24A 0.019(4) 0.028(4) 0.071(6) -0.002(3) 0.016(4) -0.004(3)
C25A 0.009(4) 0.037(4) 0.076(6) 0.002(4) 0.004(4) 0.000(3)
C26A 0.033(4) 0.029(4) 0.050(5) -0.004(3) 0.003(3) -0.006(3)
C1B 0.023(4) 0.030(4) 0.049(5) 0.006(3) 0.000(3) -0.011(3)
C2B 0.022(4) 0.037(4) 0.041(4) -0.005(3) -0.001(3) -0.007(3)
C3B 0.030(4) 0.040(4) 0.037(4) 0.005(3) -0.003(3) -0.011(3)
C4B 0.023(4) 0.049(4) 0.045(5) 0.004(4) 0.000(3) -0.005(3)
C5B 0.023(4) 0.032(4) 0.042(5) 0.005(3) -0.002(3) -0.011(3)
C6B 0.018(3) 0.032(3) 0.042(4) -0.001(3) -0.001(3) -0.002(3)
C7B 0.022(4) 0.019(3) 0.058(5) 0.007(3) 0.004(3) -0.002(3)
C8B 0.017(3) 0.021(3) 0.046(4) 0.005(3) 0.002(3) 0.004(2)
C9B 0.042(5) 0.032(4) 0.045(5) 0.003(3) 0.000(4) 0.000(3)
C10B 0.048(5) 0.038(4) 0.057(6) -0.004(4) -0.005(4) -0.004(4)
C11B 0.062(6) 0.048(5) 0.054(6) 0.005(4) -0.001(5) -0.004(4)
C12B 0.043(5) 0.062(6) 0.061(6) -0.004(4) 0.015(4) 0.004(4)
C13B 0.030(4) 0.034(4) 0.056(5) 0.008(3) 0.007(4) 0.006(3)
C14B 0.027(4) 0.029(4) 0.074(6) 0.004(4) 0.007(4) 0.001(3)
C15B 0.025(4) 0.032(4) 0.080(7) 0.005(4) 0.008(4) 0.003(3)
C16B 0.026(4) 0.035(4) 0.053(5) 0.005(3) 0.003(4) -0.001(3)
C17B 0.016(3) 0.022(3) 0.042(5) -0.001(3) 0.002(3) -0.001(3)
C18B 0.023(4) 0.012(3) 0.045(4) 0.000(3) 0.011(3) -0.005(2)
C19B 0.029(4) 0.034(4) 0.041(5) -0.001(3) 0.006(3) -0.014(3)
C20B 0.020(4) 0.044(4) 0.058(6) -0.007(4) -0.001(4) -0.004(3)
C21B 0.063(6) 0.073(6) 0.038(5) -0.002(4) 0.018(4) -0.007(5)
C22B 0.038(5) 0.042(4) 0.056(6) -0.002(4) 0.020(4) 0.001(3)
C23B 0.044(5) 0.023(3) 0.039(5) -0.003(3) 0.019(3) 0.000(3)
C24B 0.014(4) 0.029(4) 0.074(6) 0.002(3) 0.017(4) -0.001(3)
C25B 0.022(4) 0.043(4) 0.069(6) 0.003(4) 0.002(4) -0.012(3)
C26B 0.040(4) 0.033(4) 0.043(5) 0.003(3) -0.003(4) -0.005(3)

loop_
_atom_type_symbol
_atom_type_description
_atom_type_scat_dispersion_real
_atom_type_scat_dispersion_imag
_atom_type_scat_source
C C 0.0033 0.0016 'International Tables Vol C Tables 4.2.6.8 and 6.1.1.4'
H H 0.0000 0.0000 'International Tables Vol C Tables 4.2.6.8 and 6.1.1.4'

loop_
_geom_angle_atom_site_label_1
_geom_angle_atom_site_label_2
_geom_angle_atom_site_label_3
_geom_angle
C2A C1A C7A 124.7(7)
C2A C1A H1A 117.6
C7A C1A H1A 117.6
C1A C2A C3A 124.5(7)
C1A C2A H2A 117.8
C3A C2A H2A 117.8
C4A C3A C2A 125.8(6)
C4A C3A H3A 117.1
C2A C3A H3A 117.1
C3A C4A C5A 127.0(6)
C3A C4A H4A 116.5
C5A C4A H4A 116.5
C6A C5A C4A 123.4(6)
C6A C5A H5A 118.3
C4A C5A H5A 118.3
C5A C6A C17A 126.5(6)
C5A C6A H6A 116.8
C17A C6A H6A 116.8
C16A C7A C8A 117.7(6)
C16A C7A C1A 121.1(7)
C8A C7A C1A 121.1(6)
C9A C8A C13A 116.3(7)
C9A C8A C7A 124.1(6)
C13A C8A C7A 119.6(6)
C10A C9A C8A 123.0(7)
C10A C9A H9A 118.5
C8A C9A H9A 118.5
C9A C10A C11A 120.6(8)
C9A C10A H10A 119.7
C11A C10A H10A 119.7
C12A C11A C10A 118.4(8)
C12A C11A H11A 120.8
C10A C11A H11A 120.8
C11A C12A C13A 121.9(7)
C11A C12A H12A 119.0
C13A C12A H12A 119.0
C8A C13A C12A 119.7(7)
C8A C13A C14A 120.1(7)
C12A C13A C14A 120.2(7)
C15A C14A C13A 119.8(7)
C15A C14A H14A 120.1
C13A C14A H14A 120.1
C14A C15A C16A 120.9(7)
C14A C15A H15A 119.5
C16A C15A H15A 119.5
C7A C16A C15A 121.9(7)
C7A C16A H16A 119.1
C15A C16A H16A 119.1
C26A C17A C18A 118.6(6)
C26A C17A C6A 120.4(6)
C18A C17A C6A 120.9(6)
C19A C18A C23A 118.5(7)
C19A C18A C17A 122.1(7)
C23A C18A C17A 119.2(6)
C20A C19A C18A 119.6(7)
C20A C19A H19A 120.2
C18A C19A H19A 120.2
C19A C20A C21A 122.7(8)
C19A C20A H20A 118.7
C21A C20A H20A 118.7
C22A C21A C20A 120.4(8)
C22A C21A H21A 119.8
C20A C21A H21A 119.8
C21A C22A C23A 119.4(7)
C21A C22A H22A 120.3
C23A C22A H22A 120.3
C24A C23A C18A 119.1(7)
C24A C23A C22A 121.5(7)
C18A C23A C22A 119.4(7)
C25A C24A C23A 120.6(6)
C25A C24A H24 119.7
C23A C24A H24 119.7
C24A C25A C26A 121.4(7)
C24A C25A H25A 119.3
C26A C25A H25A 119.3
C25A C26A C17A 121.1(7)
C25A C26A H26A 119.5
C17A C26A H26A 119.5
C2B C1B C7B 126.2(6)
C2B C1B H1B 116.9
C7B C1B H1B 116.9
C1B C2B C3B 122.6(6)
C1B C2B H2B 118.7
C3B C2B H2B 118.7
C4B C3B C2B 124.6(7)
C4B C3B H3B 117.7
C2B C3B H3B 117.7
C3B C4B C5B 123.2(7)
C3B C4B H4B 118.4
C5B C4B H4B 118.4
C6B C5B C4B 123.3(7)
C6B C5B H5B 118.3
C4B C5B H5B 118.3
C5B C6B C17B 123.6(7)
C5B C6B H6B 118.2
C17B C6B H6B 118.2
C16B C7B C8B 120.5(7)
C16B C7B C1B 119.2(7)
C8B C7B C1B 120.3(6)
C13B C8B C7B 119.8(6)
C13B C8B C9B 116.7(7)
C7B C8B C9B 123.4(6)
C10B C9B C8B 121.7(7)
C10B C9B H9B 119.1
C8B C9B H9B 119.1
C9B C10B C11B 120.6(8)
C9B C10B H10B 119.7
C11B C10B H10B 119.7
C12B C11B C10B 119.0(8)
C12B C11B H11B 120.5
C10B C11B H11B 120.5
C11B C12B C13B 121.5(8)
C11B C12B H12B 119.3
C13B C12B H12B 119.3
C12B C13B C8B 120.4(7)
C12B C13B C14B 120.5(8)
C8B C13B C14B 119.1(7)
C15B C14B C13B 120.8(7)
C15B C14B H14B 119.6
C13B C14B H14B 119.6
C14B C15B C16B 121.0(8)
C14B C15B H15B 119.5
C16B C15B H15B 119.5
C7B C16B C15B 118.8(8)
C7B C16B H16B 120.6
C15B C16B H16B 120.6
C26B C17B C18B 120.0(6)
C26B C17B C6B 119.5(7)
C18B C17B C6B 120.5(6)
C17B C18B C23B 118.7(6)
C17B C18B C19B 124.2(6)
C23B C18B C19B 117.0(6)
C20B C19B C18B 122.2(6)
C20B C19B H19B 118.9
C18B C19B H19B 118.9
C19B C20B C21B 120.2(7)
C19B C20B H20B 119.9
C21B C20B H20B 119.9
C22B C21B C20B 120.0(8)
C22B C21B H21B 120.0
C20B C21B H21B 120.0
C21B C22B C23B 121.7(8)
C21B C22B H22B 119.1
C23B C22B H22B 119.1
C22B C23B C18B 118.8(7)
C22B C23B C24B 121.4(7)
C18B C23B C24B 119.8(7)
C25B C24B C23B 118.9(7)
C25B C24B H24B 120.6
C23B C24B H24B 120.6
C24B C25B C26B 122.7(7)
C24B C25B H25B 118.6
C26B C25B H25B 118.6
C17B C26B C25B 119.8(7)
C17B C26B H26B 120.1
C25B C26B H26B 120.1

loop_
_geom_bond_atom_site_label_1
_geom_bond_atom_site_label_2
_geom_bond_distance
C1A C2A 1.321(10)
C1A C7A 1.484(9)
C1A H1A 0.9500
C2A C3A 1.422(9)
C2A H2A 0.9500
C3A C4A 1.338(10)
C3A H3A 0.9500
C4A C5A 1.427(10)
C4A H4A 0.9500
C5A C6A 1.340(10)
C5A H5A 0.9500
C6A C17A 1.458(9)
C6A H6A 0.9500
C7A C16A 1.390(9)
C7A C8A 1.431(10)
C8A C9A 1.405(10)
C8A C13A 1.405(9)
C9A C10A 1.360(11)
C9A H9A 0.9500
C10A C11A 1.392(12)
C10A H10A 0.9500
C11A C12A 1.359(12)
C11A H11A 0.9500
C12A C13A 1.418(11)
C12A H12A 0.9500
C13A C14A 1.434(10)
C14A C15A 1.331(11)
C14A H14A 0.9500
C15A C16A 1.412(10)
C15A H15A 0.9500
C16A H16A 0.9500
C17A C26A 1.389(9)
C17A C18A 1.431(10)
C18A C19A 1.409(10)
C18A C23A 1.417(9)
C19A C20A 1.364(11)
C19A H19A 0.9500
C20A C21A 1.385(11)
C20A H20A 0.9500
C21A C22A 1.346(12)
C21A H21A 0.9500
C22A C23A 1.449(11)
C22A H22A 0.9500
C23A C24A 1.415(10)
C24A C25A 1.345(11)
C24A H24 0.9500
C25A C26A 1.385(10)
C25A H25A 0.9500
C26A H26A 0.9500
C1B C2B 1.346(9)
C1B C7B 1.491(10)
C1B H1B 0.9500
C2B C3B 1.451(10)
C2B H2B 0.9500
C3B C4B 1.323(10)
C3B H3B 0.9500
C4B C5B 1.478(10)
C4B H4B 0.9500
C5B C6B 1.303(9)
C5B H5B 0.9500
C6B C17B 1.482(10)
C6B H6B 0.9500
C7B C16B 1.386(10)
C7B C8B 1.415(10)
C8B C13B 1.408(10)
C8B C9B 1.436(9)
C9B C10B 1.356(10)
C9B H9B 0.9500
C10B C11B 1.413(12)
C10B H10B 0.9500
C11B C12B 1.364(12)
C11B H11B 0.9500
C12B C13B 1.406(11)
C12B H12B 0.9500
C13B C14B 1.410(11)
C14B C15B 1.361(11)
C14B H14B 0.9500
C15B C16B 1.431(11)
C15B H15B 0.9500
C16B H16B 0.9500
C17B C26B 1.378(10)
C17B C18B 1.423(9)
C18B C23B 1.424(9)
C18B C19B 1.441(9)
C19B C20B 1.317(10)
C19B H19B 0.9500
C20B C21B 1.431(11)
C20B H20B 0.9500
C21B C22B 1.331(12)
C21B H21B 0.9500
C22B C23B 1.417(11)
C22B H22B 0.9500
C23B C24B 1.427(10)
C24B C25B 1.349(11)
C24B H24B 0.9500
C25B C26B 1.403(11)
C25B H25B 0.9500
C26B H26B 0.9500

loop_
_geom_torsion_atom_site_label_1
_geom_torsion_atom_site_label_2
_geom_torsion_atom_site_label_3
_geom_torsion_atom_site_label_4
_geom_torsion
C7A C1A C2A C3A -177.7(6)
C1A C2A C3A C4A 172.5(8)
C2A C3A C4A C5A -177.4(6)
C3A C4A C5A C6A -178.9(8)
C4A C5A C6A C17A 179.4(7)
C2A C1A C7A C16A -35.5(10)
C2A C1A C7A C8A 141.0(7)
C16A C7A C8A C9A -179.5(6)
C1A C7A C8A C9A 3.8(10)
C16A C7A C8A C13A 2.9(9)
C1A C7A C8A C13A -173.8(6)
C13A C8A C9A C10A -0.8(11)
C7A C8A C9A C10A -178.5(7)
C8A C9A C10A C11A 1.6(13)
C9A C10A C11A C12A -0.9(14)
C10A C11A C12A C13A -0.4(13)
C9A C8A C13A C12A -0.6(9)
C7A C8A C13A C12A 177.3(6)
C9A C8A C13A C14A 178.1(6)
C7A C8A C13A C14A -4.1(9)
C11A C12A C13A C8A 1.2(11)
C11A C12A C13A C14A -177.4(8)
C8A C13A C14A C15A 2.1(10)
C12A C13A C14A C15A -179.3(7)
C13A C14A C15A C16A 1.1(11)
C8A C7A C16A C15A 0.3(9)
C1A C7A C16A C15A 177.0(6)
C14A C15A C16A C7A -2.4(11)
C5A C6A C17A C26A 29.1(10)
C5A C6A C17A C18A -149.6(7)
C26A C17A C18A C19A -178.0(6)
C6A C17A C18A C19A 0.6(9)
C26A C17A C18A C23A -3.0(9)
C6A C17A C18A C23A 175.7(6)
C23A C18A C19A C20A 1.6(9)
C17A C18A C19A C20A 176.6(7)
C18A C19A C20A C21A -2.8(11)
C19A C20A C21A C22A 2.3(13)
C20A C21A C22A C23A -0.6(12)
C19A C18A C23A C24A 178.6(6)
C17A C18A C23A C24A 3.3(9)
C19A C18A C23A C22A 0.0(9)
C17A C18A C23A C22A -175.2(6)
C21A C22A C23A C24A -179.0(7)
C21A C22A C23A C18A -0.5(11)
C18A C23A C24A C25A -1.6(10)
C22A C23A C24A C25A 176.9(7)
C23A C24A C25A C26A -0.6(10)
C24A C25A C26A C17A 1.0(10)
C18A C17A C26A C25A 0.8(9)
C6A C17A C26A C25A -177.8(6)
C7B C1B C2B C3B 178.4(6)
C1B C2B C3B C4B -178.1(7)
C2B C3B C4B C5B -178.8(6)
C3B C4B C5B C6B 170.9(7)
C4B C5B C6B C17B -174.0(6)
C2B C1B C7B C16B 30.7(10)
C2B C1B C7B C8B -147.0(7)
C16B C7B C8B C13B -2.3(8)
C1B C7B C8B C13B 175.4(6)
C16B C7B C8B C9B -179.5(6)
C1B C7B C8B C9B -1.9(8)
C13B C8B C9B C10B 0.8(9)
C7B C8B C9B C10B 178.2(6)
C8B C9B C10B C11B -2.1(10)
C9B C10B C11B C12B 3.1(12)
C10B C11B C12B C13B -2.7(12)
C11B C12B C13B C8B 1.5(11)
C11B C12B C13B C14B 179.9(8)
C7B C8B C13B C12B -177.9(6)
C9B C8B C13B C12B -0.5(9)
C7B C8B C13B C14B 3.7(9)
C9B C8B C13B C14B -178.9(6)
C12B C13B C14B C15B 178.7(7)
C8B C13B C14B C15B -2.9(10)
C13B C14B C15B C16B 0.6(10)
C8B C7B C16B C15B 0.0(9)
C1B C7B C16B C15B -177.7(6)
C14B C15B C16B C7B 0.9(10)
C5B C6B C17B C26B -38.8(9)
C5B C6B C17B C18B 140.1(6)
C26B C17B C18B C23B 3.8(8)
C6B C17B C18B C23B -175.1(5)
C26B C17B C18B C19B 179.4(6)
C6B C17B C18B C19B 0.6(9)
C17B C18B C19B C20B -176.5(6)
C23B C18B C19B C20B -0.7(9)
C18B C19B C20B C21B 0.8(11)
C19B C20B C21B C22B -0.2(12)
C20B C21B C22B C23B -0.6(12)
C21B C22B C23B C18B 0.6(10)
C21B C22B C23B C24B -179.8(7)
C17B C18B C23B C22B 176.0(6)
C19B C18B C23B C22B 0.0(8)
C17B C18B C23B C24B -3.5(8)
C19B C18B C23B C24B -179.5(6)
C22B C23B C24B C25B -177.9(6)
C18B C23B C24B C25B 1.6(9)
C23B C24B C25B C26B 0.2(10)
C18B C17B C26B C25B -2.0(9)
C6B C17B C26B C25B 176.8(6)
C24B C25B C26B C17B 0.0(11)

loop_
_cod_related_entry_id
_cod_related_entry_code
_cod_related_entry_database
1 30652087 ChemSpider
